data_4108509
loop_
_publ_author_name
'Sumohan Misra'
'Gordon J. Miller'

_publ_section_title
;
 Gd5-xYxTt4 (Tt = Si or Ge): Effect of Metal Substitution on Structure,
 Bonding, and Magnetism
;
_journal_name_full 'Journal of the American Chemical Society'
_journal_page_first 13900
_journal_page_last 13911
_journal_paper_doi 10.1021/ja802848r
_journal_volume 130
_journal_year 2008
_chemical_formula_sum 'Gd Si4 Y4'
_chemical_formula_weight 625.25
_chemical_name_systematic
; 
 ? 
;
_space_group_IT_number 62
_symmetry_cell_setting orthorhombic
_symmetry_space_group_name_Hall '-P 2ac 2n'
_symmetry_space_group_name_H-M 'P n m a'
_atom_sites_solution_hydrogens geom
_atom_sites_solution_primary direct
_atom_sites_solution_secondary difmap
_audit_creation_method SHELXL-97
_cell_angle_alpha 90.00
_cell_angle_beta 90.00
_cell_angle_gamma 90.00
_cell_formula_units_Z 4
_cell_length_a 7.415(4)
_cell_length_b 14.607(7)
_cell_length_c 7.713(4)
_cell_measurement_temperature 298(2)
_cell_volume 835.4(7)
_computing_cell_refinement 'Bruker SMART'
_computing_data_collection 'Bruker SMART'
_computing_data_reduction 'Bruker SHELXTL'
_computing_molecular_graphics 'Bruker SHELXTL'
_computing_publication_material 'Bruker SHELXTL'
_computing_structure_refinement 'SHELXL-97 (Sheldrick, 1997)'
_computing_structure_solution 'SHELXS-97 (Sheldrick, 1990)'
_diffrn_ambient_temperature 298(2)
_diffrn_measured_fraction_theta_full 0.963
_diffrn_measured_fraction_theta_max 0.963
_diffrn_measurement_device_type 'CCD area detector'
_diffrn_measurement_method 'phi and omega scans'
_diffrn_radiation_monochromator graphite
_diffrn_radiation_source 'fine-focus sealed tube'
_diffrn_radiation_type MoK\a
_diffrn_radiation_wavelength 0.71073
_diffrn_reflns_av_R_equivalents 0.0629
_diffrn_reflns_av_sigmaI/netI 0.0426
_diffrn_reflns_limit_h_max 9
_diffrn_reflns_limit_h_min -9
_diffrn_reflns_limit_k_max 19
_diffrn_reflns_limit_k_min -19
_diffrn_reflns_limit_l_max 10
_diffrn_reflns_limit_l_min -9
_diffrn_reflns_number 6728
_diffrn_reflns_theta_full 28.26
_diffrn_reflns_theta_max 28.26
_diffrn_reflns_theta_min 2.79
_exptl_absorpt_coefficient_mu 35.788
_exptl_absorpt_correction_type none
_exptl_crystal_colour Metallic
_exptl_crystal_density_diffrn 4.972
_exptl_crystal_description Plates
_exptl_crystal_F_000 1104
_exptl_crystal_size_max 0.07
_exptl_crystal_size_mid 0.02
_exptl_crystal_size_min 0.01
_refine_diff_density_max 1.516
_refine_diff_density_min -1.162
_refine_diff_density_rms 0.290
_refine_ls_extinction_coef 0.00012(11)
_refine_ls_extinction_expression Fc^*^=kFc[1+0.001xFc^2^\l^3^/sin(2\q)]^-1/4^
_refine_ls_extinction_method SHELXL
_refine_ls_goodness_of_fit_ref 1.084
_refine_ls_hydrogen_treatment mixed
_refine_ls_matrix_type full
_refine_ls_number_parameters 50
_refine_ls_number_reflns 1032
_refine_ls_number_restraints 0
_refine_ls_restrained_S_all 1.084
_refine_ls_R_factor_all 0.0454
_refine_ls_R_factor_gt 0.0350
_refine_ls_shift/su_max 0.001
_refine_ls_shift/su_mean 0.000
_refine_ls_structure_factor_coef Fsqd
_refine_ls_weighting_details 'calc w=1/[\s^2^(Fo^2^)+(0.0224P)^2^+2.0422P] where P=(Fo^2^+2Fc^2^)/3'
_refine_ls_weighting_scheme calc
_refine_ls_wR_factor_gt 0.0610
_refine_ls_wR_factor_ref 0.0636
_reflns_number_gt 865
_reflns_number_total 1032
_reflns_threshold_expression >2sigma(I)
_cod_data_source_file ja802848r_si_002_GdYSi_4.cif
_cod_data_source_block sm15841x
_cod_database_code 4108509

loop_
_symmetry_equiv_pos_as_xyz
'x, y, z'
'-x+1/2, -y, z+1/2'
'-x, y+1/2, -z'
'x+1/2, -y+1/2, -z+1/2'
'-x, -y, -z'
'x-1/2, y, -z-1/2'
'x, -y-1/2, z'
'-x-1/2, y-1/2, z-1/2'

loop_
_atom_site_label
_atom_site_type_symbol
_atom_site_fract_x
_atom_site_fract_y
_atom_site_fract_z
_atom_site_U_iso_or_equiv
_atom_site_adp_type
_atom_site_occupancy
_atom_site_symmetry_multiplicity
_atom_site_calc_flag
_atom_site_refinement_flags
Gd1 Gd 1.02439(7) 0.40341(4) 0.18086(7) 0.00958(19) Uani 0.308(9) 1 d P
Y1 Y 1.02439(7) 0.40341(4) 0.18086(7) 0.00958(19) Uani 0.692(9) 1 d P
Gd2 Gd 0.68140(8) 0.37735(4) 0.82080(7) 0.0083(2) Uani 0.134(8) 1 d P
Y2 Y 0.68140(8) 0.37735(4) 0.82080(7) 0.0083(2) Uani 0.866(8) 1 d P
Gd3 Gd 0.14981(12) 0.7500 0.51314(11) 0.0075(3) Uani 0.092(8) 2 d SP
Y3 Y 0.14981(12) 0.7500 0.51314(11) 0.0075(3) Uani 0.908(8) 2 d SP
Si1 Si 0.8516(3) 0.46041(13) 0.5289(2) 0.0096(6) Uani 1 1 d .
Si2 Si 0.0225(4) 0.7500 0.1040(4) 0.0098(7) Uani 1 2 d S
Si3 Si 0.2675(4) 0.7500 0.8725(4) 0.0093(7) Uani 1 2 d S

loop_
_atom_site_aniso_label
_atom_site_aniso_U_11
_atom_site_aniso_U_22
_atom_site_aniso_U_33
_atom_site_aniso_U_23
_atom_site_aniso_U_13
_atom_site_aniso_U_12
Gd1 0.0098(3) 0.0095(3) 0.0095(3) -0.0009(2) 0.0016(2) -0.0016(2)
Y1 0.0098(3) 0.0095(3) 0.0095(3) -0.0009(2) 0.0016(2) -0.0016(2)
Gd2 0.0094(3) 0.0070(3) 0.0085(3) 0.0001(2) 0.0016(2) 0.0004(2)
Y2 0.0094(3) 0.0070(3) 0.0085(3) 0.0001(2) 0.0016(2) 0.0004(2)
Gd3 0.0077(5) 0.0076(5) 0.0074(5) 0.000 -0.0002(3) 0.000
Y3 0.0077(5) 0.0076(5) 0.0074(5) 0.000 -0.0002(3) 0.000
Si1 0.0109(11) 0.0096(11) 0.0084(10) 0.0020(8) -0.0006(8) -0.0039(8)
Si2 0.0104(15) 0.0096(15) 0.0095(14) 0.000 0.0002(11) 0.000
Si3 0.0082(15) 0.0098(15) 0.0099(14) 0.000 -0.0011(11) 0.000

loop_
_atom_type_symbol
_atom_type_description
_atom_type_scat_dispersion_real
_atom_type_scat_dispersion_imag
_atom_type_scat_source
Si Si 0.0817 0.0704 'International Tables Vol C Tables 4.2.6.8 and 6.1.1.4'
Y Y -2.7962 3.5667 'International Tables Vol C Tables 4.2.6.8 and 6.1.1.4'
Gd Gd -0.1653 3.9035 'International Tables Vol C Tables 4.2.6.8 and 6.1.1.4'

loop_
_geom_angle_atom_site_label_1
_geom_angle_atom_site_label_2
_geom_angle_atom_site_label_3
_geom_angle
_geom_angle_site_symmetry_1
_geom_angle_site_symmetry_3
Si1 Gd1 Si1 136.17(7) 6_656 .
Si1 Gd1 Si3 93.13(7) 6_656 2_664
Si1 Gd1 Si3 89.25(7) . 2_664
Si1 Gd1 Si1 88.40(4) 6_656 5_766
Si1 Gd1 Si1 47.89(7) . 5_766
Si3 Gd1 Si1 88.40(6) 2_664 5_766
Si1 Gd1 Si3 132.61(7) 6_656 5_666
Si1 Gd1 Si3 91.16(6) . 5_666
Si3 Gd1 Si3 83.67(5) 2_664 5_666
Si1 Gd1 Si3 138.46(7) 5_766 5_666
Si1 Gd1 Si2 84.94(6) 6_656 5_665
Si1 Gd1 Si2 138.62(6) . 5_665
Si3 Gd1 Si2 82.73(6) 2_664 5_665
Si1 Gd1 Si2 168.59(6) 5_766 5_665
Si3 Gd1 Si2 47.70(7) 5_666 5_665
Si1 Gd1 Y3 146.14(4) 6_656 5_666
Si1 Gd1 Y3 55.51(5) . 5_666
Si3 Gd1 Y3 53.05(6) 2_664 5_666
Si1 Gd1 Y3 91.89(5) 5_766 5_666
Si3 Gd1 Y3 51.53(5) 5_666 5_666
Si2 Gd1 Y3 88.53(5) 5_665 5_666
Si1 Gd1 Gd3 146.14(4) 6_656 5_666
Si1 Gd1 Gd3 55.51(5) . 5_666
Si3 Gd1 Gd3 53.05(6) 2_664 5_666
Si1 Gd1 Gd3 91.89(5) 5_766 5_666
Si3 Gd1 Gd3 51.53(5) 5_666 5_666
Si2 Gd1 Gd3 88.53(5) 5_665 5_666
Y3 Gd1 Gd3 0.00(3) 5_666 5_666
Si1 Gd1 Y3 55.45(5) 6_656 2_664
Si1 Gd1 Y3 140.47(4) . 2_664
Si3 Gd1 Y3 51.41(6) 2_664 2_664
Si1 Gd1 Y3 117.57(5) 5_766 2_664
Si3 Gd1 Y3 88.33(6) 5_666 2_664
Si2 Gd1 Y3 51.07(5) 5_665 2_664
Y3 Gd1 Y3 95.34(3) 5_666 2_664
Gd3 Gd1 Y3 95.34(3) 5_666 2_664
Si1 Gd1 Gd3 55.45(5) 6_656 2_664
Si1 Gd1 Gd3 140.47(4) . 2_664
Si3 Gd1 Gd3 51.41(6) 2_664 2_664
Si1 Gd1 Gd3 117.57(5) 5_766 2_664
Si3 Gd1 Gd3 88.33(6) 5_666 2_664
Si2 Gd1 Gd3 51.07(5) 5_665 2_664
Y3 Gd1 Gd3 95.34(3) 5_666 2_664
Gd3 Gd1 Gd3 95.34(3) 5_666 2_664
Y3 Gd1 Gd3 0.00(2) 2_664 2_664
Si1 Gd1 Gd2 104.33(5) 6_656 2_664
Si1 Gd1 Gd2 48.97(4) . 2_664
Si3 Gd1 Gd2 133.72(5) 2_664 2_664
Si1 Gd1 Gd2 50.53(4) 5_766 2_664
Si3 Gd1 Gd2 111.74(5) 5_666 2_664
Si2 Gd1 Gd2 140.37(5) 5_665 2_664
Y3 Gd1 Gd2 101.81(3) 5_666 2_664
Gd3 Gd1 Gd2 101.81(3) 5_666 2_664
Y3 Gd1 Gd2 159.06(2) 2_664 2_664
Gd3 Gd1 Gd2 159.06(2) 2_664 2_664
Si1 Gd1 Y2 104.33(5) 6_656 2_664
Si1 Gd1 Y2 48.97(4) . 2_664
Si3 Gd1 Y2 133.72(5) 2_664 2_664
Si1 Gd1 Y2 50.53(4) 5_766 2_664
Si3 Gd1 Y2 111.74(5) 5_666 2_664
Si2 Gd1 Y2 140.37(5) 5_665 2_664
Y3 Gd1 Y2 101.81(3) 5_666 2_664
Gd3 Gd1 Y2 101.81(3) 5_666 2_664
Y3 Gd1 Y2 159.06(2) 2_664 2_664
Gd3 Gd1 Y2 159.06(2) 2_664 2_664
Gd2 Gd1 Y2 0.000(17) 2_664 2_664
Si1 Gd2 Si1 97.35(4) . 2_665
Si1 Gd2 Si2 92.76(7) . 2_565
Si1 Gd2 Si2 143.19(7) 2_665 2_565
Si1 Gd2 Si2 95.42(7) . 5_666
Si1 Gd2 Si2 118.44(7) 2_665 5_666
Si2 Gd2 Si2 95.54(5) 2_565 5_666
Si1 Gd2 Si1 119.97(7) . 6_557
Si1 Gd2 Si1 51.23(7) 2_665 6_557
Si2 Gd2 Si1 93.29(7) 2_565 6_557
Si2 Gd2 Si1 143.00(7) 5_666 6_557
Si1 Gd2 Si3 145.22(7) . 5_667
Si1 Gd2 Si3 94.64(6) 2_665 5_667
Si2 Gd2 Si3 96.91(6) 2_565 5_667
Si2 Gd2 Si3 50.50(7) 5_666 5_667
Si1 Gd2 Si3 92.80(7) 6_557 5_667
Si1 Gd2 Y3 58.27(5) . 5_666
Si1 Gd2 Y3 154.43(5) 2_665 5_666
Si2 Gd2 Y3 53.94(6) 2_565 5_666
Si2 Gd2 Y3 61.94(6) 5_666 5_666
Si1 Gd2 Y3 145.08(4) 6_557 5_666
Si3 Gd2 Y3 102.03(5) 5_667 5_666
Si1 Gd2 Gd3 58.27(5) . 5_666
Si1 Gd2 Gd3 154.43(5) 2_665 5_666
Si2 Gd2 Gd3 53.94(6) 2_565 5_666
Si2 Gd2 Gd3 61.94(6) 5_666 5_666
Si1 Gd2 Gd3 145.08(4) 6_557 5_666
Si3 Gd2 Gd3 102.03(5) 5_667 5_666
Y3 Gd2 Gd3 0.000(18) 5_666 5_666
Si1 Gd2 Y3 153.09(5) . 2_565
Si1 Gd2 Y3 98.35(5) 2_665 2_565
Si2 Gd2 Y3 61.99(6) 2_565 2_565
Si2 Gd2 Y3 96.13(6) 5_666 2_565
Si1 Gd2 Y3 57.37(5) 6_557 2_565
Si3 Gd2 Y3 54.39(6) 5_667 2_565
Y3 Gd2 Y3 107.10(3) 5_666 2_565
Gd3 Gd2 Y3 107.10(3) 5_666 2_565
Si1 Gd2 Gd3 153.09(5) . 2_565
Si1 Gd2 Gd3 98.35(5) 2_665 2_565
Si2 Gd2 Gd3 61.99(6) 2_565 2_565
Si2 Gd2 Gd3 96.13(6) 5_666 2_565
Si1 Gd2 Gd3 57.37(5) 6_557 2_565
Si3 Gd2 Gd3 54.39(6) 5_667 2_565
Y3 Gd2 Gd3 107.10(3) 5_666 2_565
Gd3 Gd2 Gd3 107.10(3) 5_666 2_565
Y3 Gd2 Gd3 0.00(2) 2_565 2_565
Si1 Gd2 Gd1 65.48(5) . 2_665
Si1 Gd2 Gd1 54.20(5) 2_665 2_665
Si2 Gd2 Gd1 99.80(5) 2_565 2_665
Si2 Gd2 Gd1 155.87(4) 5_666 2_665
Si1 Gd2 Gd1 54.63(4) 6_557 2_665
Si3 Gd2 Gd1 143.91(5) 5_667 2_665
Y3 Gd2 Gd1 113.69(3) 5_666 2_665
Gd3 Gd2 Gd1 113.69(3) 5_666 2_665
Y3 Gd2 Gd1 107.49(4) 2_565 2_665
Gd3 Gd2 Gd1 107.49(4) 2_565 2_665
Si1 Gd2 Y1 65.48(5) . 2_665
Si1 Gd2 Y1 54.20(5) 2_665 2_665
Si2 Gd2 Y1 99.80(5) 2_565 2_665
Si2 Gd2 Y1 155.87(4) 5_666 2_665
Si1 Gd2 Y1 54.63(4) 6_557 2_665
Si3 Gd2 Y1 143.91(5) 5_667 2_665
Y3 Gd2 Y1 113.69(3) 5_666 2_665
Gd3 Gd2 Y1 113.69(3) 5_666 2_665
Y3 Gd2 Y1 107.49(4) 2_565 2_665
Gd3 Gd2 Y1 107.49(4) 2_565 2_665
Gd1 Gd2 Y1 0.00(2) 2_665 2_665
Si3 Gd3 Si2 90.63(8) . 6_656
Si3 Gd3 Si3 90.20(6) . 6_557
Si2 Gd3 Si3 179.18(8) 6_656 6_557
Si3 Gd3 Si1 95.80(4) . 3_656
Si2 Gd3 Si1 88.32(4) 6_656 3_656
Si3 Gd3 Si1 91.60(4) 6_557 3_656
Si3 Gd3 Si1 95.80(4) . 5_666
Si2 Gd3 Si1 88.32(4) 6_656 5_666
Si3 Gd3 Si1 91.60(4) 6_557 5_666
Si1 Gd3 Si1 167.96(7) 3_656 5_666
Si3 Gd3 Si2 179.17(8) . .
Si2 Gd3 Si2 88.55(6) 6_656 .
Si3 Gd3 Si2 90.63(8) 6_557 .
Si1 Gd3 Si2 84.18(4) 3_656 .
Si1 Gd3 Si2 84.18(4) 5_666 .
Si3 Gd3 Y2 127.54(5) . 3_656
Si2 Gd3 Y2 54.35(4) 6_656 3_656
Si3 Gd3 Y2 125.04(5) 6_557 3_656
Si1 Gd3 Y2 51.72(4) 3_656 3_656
Si1 Gd3 Y2 117.64(5) 5_666 3_656
Si2 Gd3 Y2 51.86(4) . 3_656
Si3 Gd3 Gd2 127.54(5) . 3_656
Si2 Gd3 Gd2 54.35(4) 6_656 3_656
Si3 Gd3 Gd2 125.04(5) 6_557 3_656
Si1 Gd3 Gd2 51.72(4) 3_656 3_656
Si1 Gd3 Gd2 117.64(5) 5_666 3_656
Si2 Gd3 Gd2 51.86(4) . 3_656
Y2 Gd3 Gd2 0.00(2) 3_656 3_656
Si3 Gd3 Y2 127.54(5) . 5_666
Si2 Gd3 Y2 54.35(4) 6_656 5_666
Si3 Gd3 Y2 125.04(5) 6_557 5_666
Si1 Gd3 Y2 117.64(5) 3_656 5_666
Si1 Gd3 Y2 51.72(4) 5_666 5_666
Si2 Gd3 Y2 51.86(4) . 5_666
Y2 Gd3 Y2 66.02(4) 3_656 5_666
Gd2 Gd3 Y2 66.02(4) 3_656 5_666
Si3 Gd3 Gd2 127.54(5) . 5_666
Si2 Gd3 Gd2 54.35(4) 6_656 5_666
Si3 Gd3 Gd2 125.04(5) 6_557 5_666
Si1 Gd3 Gd2 117.64(5) 3_656 5_666
Si1 Gd3 Gd2 51.72(4) 5_666 5_666
Si2 Gd3 Gd2 51.86(4) . 5_666
Y2 Gd3 Gd2 66.02(4) 3_656 5_666
Gd2 Gd3 Gd2 66.02(4) 3_656 5_666
Y2 Gd3 Gd2 0.00(2) 5_666 5_666
Si3 Gd3 Y2 129.02(5) . 2_564
Si2 Gd3 Y2 123.22(5) 6_656 2_564
Si3 Gd3 Y2 56.16(5) 6_557 2_564
Si1 Gd3 Y2 119.54(5) 3_656 2_564
Si1 Gd3 Y2 53.92(4) 5_666 2_564
Si2 Gd3 Y2 51.58(4) . 2_564
Y2 Gd3 Y2 103.44(4) 3_656 2_564
Gd2 Gd3 Y2 103.44(4) 3_656 2_564
Y2 Gd3 Y2 68.88(3) 5_666 2_564
Gd2 Gd3 Y2 68.88(3) 5_666 2_564
Si3 Gd3 Gd2 129.02(5) . 2_564
Si2 Gd3 Gd2 123.22(5) 6_656 2_564
Si3 Gd3 Gd2 56.16(5) 6_557 2_564
Si1 Gd3 Gd2 119.54(5) 3_656 2_564
Si1 Gd3 Gd2 53.92(4) 5_666 2_564
Si2 Gd3 Gd2 51.58(4) . 2_564
Y2 Gd3 Gd2 103.44(4) 3_656 2_564
Gd2 Gd3 Gd2 103.44(4) 3_656 2_564
Y2 Gd3 Gd2 68.88(3) 5_666 2_564
Gd2 Gd3 Gd2 68.88(3) 5_666 2_564
Y2 Gd3 Gd2 0.000(14) 2_564 2_564
Si1 Si1 Gd2 136.02(12) 5_766 .
Si1 Si1 Y2 66.29(8) 5_766 2_664
Gd2 Si1 Y2 138.96(8) . 2_664
Si1 Si1 Gd2 66.29(8) 5_766 2_664
Gd2 Si1 Gd2 138.96(8) . 2_664
Y2 Si1 Gd2 0.000(19) 2_664 2_664
Si1 Si1 Y2 62.48(9) 5_766 6_657
Gd2 Si1 Y2 83.24(6) . 6_657
Y2 Si1 Y2 128.77(7) 2_664 6_657
Gd2 Si1 Y2 128.77(7) 2_664 6_657
Si1 Si1 Gd2 62.48(9) 5_766 6_657
Gd2 Si1 Gd2 83.24(6) . 6_657
Y2 Si1 Gd2 128.77(7) 2_664 6_657
Gd2 Si1 Gd2 128.77(7) 2_664 6_657
Y2 Si1 Gd2 0.00(3) 6_657 6_657
Si1 Si1 Gd1 136.78(12) 5_766 6_556
Gd2 Si1 Gd1 87.15(6) . 6_556
Y2 Si1 Gd1 81.97(6) 2_664 6_556
Gd2 Si1 Gd1 81.97(6) 2_664 6_556
Y2 Si1 Gd1 139.11(7) 6_657 6_556
Gd2 Si1 Gd1 139.11(7) 6_657 6_556
Si1 Si1 Y1 136.78(12) 5_766 6_556
Gd2 Si1 Y1 87.15(6) . 6_556
Y2 Si1 Y1 81.97(6) 2_664 6_556
Gd2 Si1 Y1 81.97(6) 2_664 6_556
Y2 Si1 Y1 139.11(7) 6_657 6_556
Gd2 Si1 Y1 139.11(7) 6_657 6_556
Gd1 Si1 Y1 0.00(2) 6_556 6_556
Si1 Si1 Gd1 66.97(8) 5_766 .
Gd2 Si1 Gd1 139.03(8) . .
Y2 Si1 Gd1 76.83(5) 2_664 .
Gd2 Si1 Gd1 76.83(5) 2_664 .
Y2 Si1 Gd1 83.54(6) 6_657 .
Gd2 Si1 Gd1 83.54(6) 6_657 .
Gd1 Si1 Gd1 78.13(5) 6_556 .
Y1 Si1 Gd1 78.13(5) 6_556 .
Si1 Si1 Y3 116.10(11) 5_766 5_666
Gd2 Si1 Y3 70.02(5) . 5_666
Y2 Si1 Y3 139.60(7) 2_664 5_666
Gd2 Si1 Y3 139.60(7) 2_664 5_666
Y2 Si1 Y3 68.72(5) 6_657 5_666
Gd2 Si1 Y3 68.72(5) 6_657 5_666
Gd1 Si1 Y3 70.63(5) 6_556 5_666
Y1 Si1 Y3 70.63(5) 6_556 5_666
Gd1 Si1 Y3 69.04(5) . 5_666
Si3 Si2 Y3 117.39(12) 1_554 6_556
Si3 Si2 Gd3 117.39(12) 1_554 6_556
Y3 Si2 Gd3 0.000(11) 6_556 6_556
Si3 Si2 Y2 140.35(4) 1_554 8_665
Y3 Si2 Y2 71.70(7) 6_556 8_665
Gd3 Si2 Y2 71.70(7) 6_556 8_665
Si3 Si2 Gd2 140.35(4) 1_554 8_665
Y3 Si2 Gd2 71.70(7) 6_556 8_665
Gd3 Si2 Gd2 71.70(7) 6_556 8_665
Y2 Si2 Gd2 0.00(2) 8_665 8_665
Si3 Si2 Y2 140.35(4) 1_554 2_564
Y3 Si2 Y2 71.70(7) 6_556 2_564
Gd3 Si2 Y2 71.70(7) 6_556 2_564
Y2 Si2 Y2 79.06(8) 8_665 2_564
Gd2 Si2 Y2 79.06(8) 8_665 2_564
Si3 Si2 Gd2 140.35(4) 1_554 2_564
Y3 Si2 Gd2 71.70(7) 6_556 2_564
Gd3 Si2 Gd2 71.70(7) 6_556 2_564
Y2 Si2 Gd2 79.06(8) 8_665 2_564
Gd2 Si2 Gd2 79.06(8) 8_665 2_564
Y2 Si2 Gd2 0.00(2) 2_564 2_564
Si3 Si2 Y2 66.74(8) 1_554 3_656
Y3 Si2 Y2 140.56(4) 6_556 3_656
Gd3 Si2 Y2 140.56(4) 6_556 3_656
Y2 Si2 Y2 82.57(5) 8_665 3_656
Gd2 Si2 Y2 82.57(5) 8_665 3_656
Y2 Si2 Y2 132.63(10) 2_564 3_656
Gd2 Si2 Y2 132.63(10) 2_564 3_656
Si3 Si2 Gd2 66.74(8) 1_554 3_656
Y3 Si2 Gd2 140.56(4) 6_556 3_656
Gd3 Si2 Gd2 140.56(4) 6_556 3_656
Y2 Si2 Gd2 82.57(5) 8_665 3_656
Gd2 Si2 Gd2 82.57(5) 8_665 3_656
Y2 Si2 Gd2 132.63(10) 2_564 3_656
Gd2 Si2 Gd2 132.63(10) 2_564 3_656
Y2 Si2 Gd2 0.00(3) 3_656 3_656
Si3 Si2 Gd2 66.74(8) 1_554 5_666
Y3 Si2 Gd2 140.56(4) 6_556 5_666
Gd3 Si2 Gd2 140.56(4) 6_556 5_666
Y2 Si2 Gd2 132.63(10) 8_665 5_666
Gd2 Si2 Gd2 132.63(10) 8_665 5_666
Y2 Si2 Gd2 82.57(5) 2_564 5_666
Gd2 Si2 Gd2 82.57(5) 2_564 5_666
Y2 Si2 Gd2 78.65(8) 3_656 5_666
Gd2 Si2 Gd2 78.65(8) 3_656 5_666
Si3 Si2 Y2 66.74(8) 1_554 5_666
Y3 Si2 Y2 140.56(4) 6_556 5_666
Gd3 Si2 Y2 140.56(4) 6_556 5_666
Y2 Si2 Y2 132.63(10) 8_665 5_666
Gd2 Si2 Y2 132.63(10) 8_665 5_666
Y2 Si2 Y2 82.57(5) 2_564 5_666
Gd2 Si2 Y2 82.57(5) 2_564 5_666
Y2 Si2 Y2 78.65(8) 3_656 5_666
Gd2 Si2 Y2 78.65(8) 3_656 5_666
Gd2 Si2 Y2 0.00(3) 5_666 5_666
Si3 Si2 Gd1 65.84(7) 1_554 5_665
Y3 Si2 Gd1 71.28(6) 6_556 5_665
Gd3 Si2 Gd1 71.28(6) 6_556 5_665
Y2 Si2 Gd1 142.44(10) 8_665 5_665
Gd2 Si2 Gd1 142.44(10) 8_665 5_665
Y2 Si2 Gd1 83.65(5) 2_564 5_665
Gd2 Si2 Gd1 83.65(5) 2_564 5_665
Y2 Si2 Gd1 132.03(10) 3_656 5_665
Gd2 Si2 Gd1 132.03(10) 3_656 5_665
Gd2 Si2 Gd1 76.71(4) 5_666 5_665
Y2 Si2 Gd1 76.71(4) 5_666 5_665
Si2 Si3 Gd3 117.03(12) 1_556 .
Si2 Si3 Y3 118.21(12) 1_556 6_657
Gd3 Si3 Y3 124.77(10) . 6_657
Si2 Si3 Gd3 118.21(12) 1_556 6_657
Gd3 Si3 Gd3 124.77(10) . 6_657
Y3 Si3 Gd3 0.00(3) 6_657 6_657
Si2 Si3 Y2 62.76(8) 1_556 3_657
Gd3 Si3 Y2 141.39(4) . 3_657
Y3 Si3 Y2 69.45(6) 6_657 3_657
Gd3 Si3 Y2 69.45(6) 6_657 3_657
Si2 Si3 Gd2 62.76(8) 1_556 3_657
Gd3 Si3 Gd2 141.39(4) . 3_657
Y3 Si3 Gd2 69.45(6) 6_657 3_657
Gd3 Si3 Gd2 69.45(6) 6_657 3_657
Y2 Si3 Gd2 0.000(13) 3_657 3_657
Si2 Si3 Y2 62.76(8) 1_556 5_667
Gd3 Si3 Y2 141.39(4) . 5_667
Y3 Si3 Y2 69.45(6) 6_657 5_667
Gd3 Si3 Y2 69.45(6) 6_657 5_667
Y2 Si3 Y2 75.66(8) 3_657 5_667
Gd2 Si3 Y2 75.66(8) 3_657 5_667
Si2 Si3 Gd2 62.76(8) 1_556 5_667
Gd3 Si3 Gd2 141.39(4) . 5_667
Y3 Si3 Gd2 69.45(6) 6_657 5_667
Gd3 Si3 Gd2 69.45(6) 6_657 5_667
Y2 Si3 Gd2 75.66(8) 3_657 5_667
Gd2 Si3 Gd2 75.66(8) 3_657 5_667
Y2 Si3 Gd2 0.000(17) 5_667 5_667
Si2 Si3 Gd1 133.63(4) 1_556 8_766
Gd3 Si3 Gd1 72.20(6) . 8_766
Y3 Si3 Gd1 70.49(6) 6_657 8_766
Gd3 Si3 Gd1 70.49(6) 6_657 8_766
Y2 Si3 Gd1 82.31(5) 3_657 8_766
Gd2 Si3 Gd1 82.31(5) 3_657 8_766
Y2 Si3 Gd1 138.94(10) 5_667 8_766
Gd2 Si3 Gd1 138.94(10) 5_667 8_766
Si2 Si3 Y1 133.63(4) 1_556 8_766
Gd3 Si3 Y1 72.20(6) . 8_766
Y3 Si3 Y1 70.49(6) 6_657 8_766
Gd3 Si3 Y1 70.49(6) 6_657 8_766
Y2 Si3 Y1 82.31(5) 3_657 8_766
Gd2 Si3 Y1 82.31(5) 3_657 8_766
Y2 Si3 Y1 138.94(10) 5_667 8_766
Gd2 Si3 Y1 138.94(10) 5_667 8_766
Gd1 Si3 Y1 0.00(2) 8_766 8_766
Si2 Si3 Gd1 133.63(4) 1_556 2_665
Gd3 Si3 Gd1 72.20(6) . 2_665
Y3 Si3 Gd1 70.49(6) 6_657 2_665
Gd3 Si3 Gd1 70.49(6) 6_657 2_665
Y2 Si3 Gd1 138.94(10) 3_657 2_665
Gd2 Si3 Gd1 138.94(10) 3_657 2_665
Y2 Si3 Gd1 82.31(5) 5_667 2_665
Gd2 Si3 Gd1 82.31(5) 5_667 2_665
Gd1 Si3 Gd1 92.73(8) 8_766 2_665
Y1 Si3 Gd1 92.73(8) 8_766 2_665

loop_
_geom_bond_atom_site_label_1
_geom_bond_atom_site_label_2
_geom_bond_distance
_geom_bond_site_symmetry_2
Gd1 Si1 3.033(2) 6_656
Gd1 Si1 3.089(2) .
Gd1 Si3 3.096(2) 2_664
Gd1 Si1 3.133(2) 5_766
Gd1 Si3 3.143(2) 5_666
Gd1 Si2 3.158(2) 5_665
Gd1 Y3 3.5015(13) 5_666
Gd1 Gd3 3.5015(13) 5_666
Gd1 Y3 3.5398(13) 2_664
Gd1 Gd3 3.5398(13) 2_664
Gd1 Gd2 3.7079(15) 2_664
Gd1 Y2 3.7079(15) 2_664
Gd2 Si1 2.852(2) .
Gd2 Si1 2.873(2) 2_665
Gd2 Si2 2.923(2) 2_565
Gd2 Si2 2.935(2) 5_666
Gd2 Si1 2.966(2) 6_557
Gd2 Si3 3.033(2) 5_667
Gd2 Y3 3.4147(14) 5_666
Gd2 Gd3 3.4147(14) 5_666
Gd2 Y3 3.4194(14) 2_565
Gd2 Gd3 3.4194(14) 2_565
Gd2 Gd1 3.7079(15) 2_665
Gd2 Y1 3.7079(15) 2_665
Gd3 Si3 2.906(3) .
Gd3 Si2 2.908(3) 6_656
Gd3 Si3 2.969(3) 6_557
Gd3 Si1 3.090(2) 3_656
Gd3 Si1 3.090(2) 5_666
Gd3 Si2 3.293(3) .
Gd3 Y2 3.4147(14) 3_656
Gd3 Gd2 3.4147(14) 3_656
Gd3 Y2 3.4147(14) 5_666
Gd3 Gd2 3.4147(14) 5_666
Gd3 Y2 3.4194(14) 2_564
Gd3 Gd2 3.4194(14) 2_564
Si1 Si1 2.525(4) 5_766
Si1 Y2 2.873(2) 2_664
Si1 Gd2 2.873(2) 2_664
Si1 Y2 2.966(2) 6_657
Si1 Gd2 2.966(2) 6_657
Si1 Gd1 3.033(2) 6_556
Si1 Y1 3.033(2) 6_556
Si1 Y3 3.090(2) 5_666
Si2 Si3 2.547(4) 1_554
Si2 Y3 2.908(3) 6_556
Si2 Gd3 2.908(3) 6_556
Si2 Y2 2.923(2) 8_665
Si2 Gd2 2.923(2) 8_665
Si2 Y2 2.923(2) 2_564
Si2 Gd2 2.923(2) 2_564
Si2 Y2 2.935(2) 3_656
Si2 Gd2 2.935(2) 3_656
Si2 Gd2 2.935(2) 5_666
Si2 Y2 2.935(2) 5_666
Si2 Gd1 3.158(2) 5_665
Si3 Si2 2.547(4) 1_556
Si3 Y3 2.969(3) 6_657
Si3 Gd3 2.969(3) 6_657
Si3 Y2 3.033(2) 3_657
Si3 Gd2 3.033(2) 3_657
Si3 Y2 3.033(2) 5_667
Si3 Gd2 3.033(2) 5_667
Si3 Gd1 3.096(2) 8_766
Si3 Y1 3.096(2) 8_766
Si3 Gd1 3.096(2) 2_665
